data_4340391
loop_
_publ_author_name
'Casas, Jos\'e M'
'Diosdado, Beatriz E.'
'Falvello, Larry R.'
'Forni\'es, Juan'
'Mart\'in, Antonio'

_publ_section_title
;
 Synthesis and in solution and solid state structural study of
 intramolecular Pt...H interactions in pentafluorophenyl platinum(II)
 complexes containing the ligands triazene, formamidine, and
 2-aminopyridine.
;
_journal_issue 25
_journal_name_full 'Inorganic chemistry'
_journal_page_first 9444
_journal_page_last 9452
_journal_paper_doi 10.1021/ic050800g
_journal_volume 44
_journal_year 2005
_chemical_formula_sum 'C46 H47 F15 N4 Pt'
_chemical_formula_weight 1135.97
_chemical_name_systematic
;
 ?
;
_space_group_IT_number 14
_symmetry_cell_setting monoclinic
_symmetry_space_group_name_Hall '-P 2ybc'
_symmetry_space_group_name_H-M 'P 1 21/c 1'
_atom_sites_solution_hydrogens geom
_atom_sites_solution_primary direct
_atom_sites_solution_secondary difmap
_audit_creation_method SHELXL-97
_cell_angle_alpha 90.00
_cell_angle_beta 100.8950(10)
_cell_angle_gamma 90.00
_cell_formula_units_Z 4
_cell_length_a 10.2376(6)
_cell_length_b 18.1822(11)
_cell_length_c 25.2453(16)
_cell_measurement_temperature 173(2)
_cell_volume 4614.5(5)
_computing_structure_refinement 'SHELXL-97 (Sheldrick, 1997)'
_computing_structure_solution 'SHELXS-97 (Sheldrick, 1990)'
_diffrn_ambient_temperature 173(2)
_diffrn_measured_fraction_theta_full 0.965
_diffrn_measured_fraction_theta_max 0.965
_diffrn_radiation_monochromator graphite
_diffrn_radiation_source 'fine-focus sealed tube'
_diffrn_radiation_type MoK\a
_diffrn_radiation_wavelength 0.71073
_diffrn_reflns_av_R_equivalents 0.0649
_diffrn_reflns_av_sigmaI/netI 0.0596
_diffrn_reflns_limit_h_max 12
_diffrn_reflns_limit_h_min -12
_diffrn_reflns_limit_k_max 14
_diffrn_reflns_limit_k_min -21
_diffrn_reflns_limit_l_max 29
_diffrn_reflns_limit_l_min -29
_diffrn_reflns_number 31945
_diffrn_reflns_theta_full 24.87
_diffrn_reflns_theta_max 24.87
_diffrn_reflns_theta_min 1.39
_exptl_absorpt_coefficient_mu 3.139
_exptl_absorpt_correction_T_max 0.5870
_exptl_absorpt_correction_T_min 0.3324
_exptl_crystal_density_diffrn 1.635
_exptl_crystal_density_method 'not measured'
_exptl_crystal_F_000 2256
_exptl_crystal_size_max 0.45
_exptl_crystal_size_mid 0.34
_exptl_crystal_size_min 0.19
_refine_diff_density_max 1.953
_refine_diff_density_min -0.890
_refine_diff_density_rms 0.226
_refine_ls_extinction_method none
_refine_ls_goodness_of_fit_ref 1.008
_refine_ls_hydrogen_treatment mixed
_refine_ls_matrix_type full
_refine_ls_number_parameters 604
_refine_ls_number_reflns 7993
_refine_ls_number_restraints 2
_refine_ls_restrained_S_all 1.009
_refine_ls_R_factor_all 0.0588
_refine_ls_R_factor_gt 0.0417
_refine_ls_shift/su_max 0.003
_refine_ls_shift/su_mean 0.000
_refine_ls_structure_factor_coef Fsqd
_refine_ls_weighting_details 'w=1/[\s^2^(Fo^2^)+(0.0593P)^2^+0.0000P] where P=(Fo^2^+2Fc^2^)/3'
_refine_ls_weighting_scheme calc
_refine_ls_wR_factor_gt 0.0968
_refine_ls_wR_factor_ref 0.1140
_reflns_number_gt 5946
_reflns_number_total 7993
_reflns_threshold_expression >2sigma(I)
_cod_data_source_file ic050800gsi20050519_120201.cif
_cod_data_source_block 1
_cod_depositor_comments
;
The following automatic conversions were performed:

'_symmetry_cell_setting' value 'Monoclinic' changed to 'monoclinic'
according to
/usr/data/users/saulius/automatic-downloads/retrospective/ACS/lib/dictionaries/cif_core.dic
dictionary named 'cif_core.dic' version 2.4.2 from 2011-04-26.

Automatic conversion script
Id: cif_fix_values 2281 2013-09-26 08:29:07Z andrius 

The following automatic conversions were performed:

'_refine_ls_weighting_scheme' value 'calc
w=1/[\s^2^(Fo^2^)+(0.0593P)^2^+0.0000P] where P=(Fo^2^+2Fc^2^)/3' was
changed to 'calc'. New tag '_refine_ls_weighting_details' was
created. The value of the new tag was set to
'w=1/[\s^2^(Fo^2^)+(0.0593P)^2^+0.0000P] where P=(Fo^2^+2Fc^2^)/3'.

Automatic conversion script
Id: cif_fix_values 3143 2015-03-26 13:38:13Z robertas 
;
_cod_original_sg_symbol_H-M P2(1)/c
_cod_database_code 4340391

loop_
_symmetry_equiv_pos_as_xyz
'x, y, z'
'-x, y+1/2, -z+1/2'
'-x, -y, -z'
'x, -y-1/2, z-1/2'

loop_
_atom_site_label
_atom_site_type_symbol
_atom_site_fract_x
_atom_site_fract_y
_atom_site_fract_z
_atom_site_U_iso_or_equiv
_atom_site_adp_type
_atom_site_occupancy
_atom_site_calc_flag
_atom_site_refinement_flags
_atom_site_disorder_assembly
_atom_site_disorder_group
Pt Pt 0.72279(2) 1.233416(14) -0.048503(9) 0.04309(11) Uani 1 d . . .
F1 F 0.6817(6) 1.0609(2) -0.02619(18) 0.0962(16) Uani 1 d . . .
F2 F 0.6086(7) 0.9895(3) 0.0554(2) 0.136(2) Uani 1 d . . .
F3 F 0.5691(7) 1.0640(3) 0.1451(2) 0.135(2) Uani 1 d . . .
F4 F 0.6069(7) 1.2116(3) 0.1506(2) 0.127(2) Uani 1 d . . .
F5 F 0.6688(5) 1.2839(2) 0.06811(18) 0.0875(15) Uani 1 d . . .
F6 F 0.4236(4) 1.2834(2) -0.04940(18) 0.0703(12) Uani 1 d . . .
F7 F 0.1917(4) 1.2405(3) -0.1113(2) 0.0946(16) Uani 1 d . . .
F8 F 0.1882(4) 1.1384(3) -0.18877(19) 0.0921(15) Uani 1 d . . .
F9 F 0.4201(5) 1.0762(3) -0.20373(16) 0.0844(14) Uani 1 d . . .
F10 F 0.6507(4) 1.1162(2) -0.14302(16) 0.0730(12) Uani 1 d . . .
F11 F 0.9141(4) 1.2055(2) -0.13384(17) 0.0681(11) Uani 1 d . . .
F12 F 0.9728(5) 1.2867(3) -0.21449(19) 0.0895(14) Uani 1 d . . .
F13 F 0.8460(5) 1.4152(3) -0.24290(19) 0.0992(16) Uani 1 d . . .
F14 F 0.6628(5) 1.4642(3) -0.1859(2) 0.0938(15) Uani 1 d . . .
F15 F 0.6085(4) 1.3879(2) -0.10256(16) 0.0677(11) Uani 1 d . . .
N1 N 0.9062(5) 1.2677(3) -0.0046(2) 0.0472(13) Uani 1 d . . .
N2 N 0.9276(5) 1.3319(3) 0.0157(2) 0.0509(14) Uani 1 d . . .
N3 N 0.8231(5) 1.3741(3) 0.0079(2) 0.0523(14) Uani 1 d . . .
H3 H 0.7485 1.3583 -0.0122 0.063 Uiso 1 calc R . .
C1 C 0.6761(6) 1.1769(4) 0.0163(3) 0.0524(17) Uani 1 d . . .
C2 C 0.6590(8) 1.1020(4) 0.0168(3) 0.069(2) Uani 1 d . . .
C3 C 0.6216(10) 1.0641(5) 0.0576(4) 0.092(3) Uani 1 d . . .
C4 C 0.6025(10) 1.1005(5) 0.1033(4) 0.089(3) Uani 1 d . . .
C5 C 0.6224(8) 1.1743(5) 0.1062(3) 0.073(2) Uani 1 d . . .
C6 C 0.6540(7) 1.2103(4) 0.0625(3) 0.0592(19) Uani 1 d . . .
C7 C 0.5487(6) 1.2009(3) -0.0931(2) 0.0400(14) Uani 1 d . . .
C8 C 0.4273(7) 1.2303(4) -0.0868(3) 0.0536(17) Uani 1 d . . .
C9 C 0.3096(7) 1.2084(4) -0.1176(3) 0.0605(19) Uani 1 d . . .
C10 C 0.3063(8) 1.1570(4) -0.1565(3) 0.064(2) Uani 1 d . . .
C11 C 0.4229(8) 1.1266(4) -0.1641(3) 0.0579(18) Uani 1 d . . .
C12 C 0.5385(7) 1.1492(4) -0.1330(3) 0.0510(16) Uani 1 d . . .
C13 C 0.7609(6) 1.2926(4) -0.1142(2) 0.0425(14) Uani 1 d . . .
C14 C 0.8496(6) 1.2702(4) -0.1446(3) 0.0497(16) Uani 1 d . . .
C15 C 0.8793(7) 1.3104(4) -0.1872(3) 0.0600(19) Uani 1 d . . .
C16 C 0.8178(8) 1.3751(4) -0.2009(3) 0.066(2) Uani 1 d . . .
C17 C 0.7244(8) 1.4000(4) -0.1731(3) 0.065(2) Uani 1 d . . .
C18 C 0.6994(7) 1.3590(4) -0.1298(3) 0.0531(17) Uani 1 d . . .
C19 C 1.0244(7) 1.2212(4) 0.0045(3) 0.0575(19) Uani 1 d . . .
C20 C 1.0108(9) 1.1486(5) -0.0080(4) 0.105(3) Uani 1 d . . .
H20 H 0.9257 1.1290 -0.0227 0.126 Uiso 1 calc R . .
C21 C 1.1203(9) 1.1038(6) 0.0007(5) 0.138(5) Uani 1 d . . .
H21 H 1.1105 1.0529 -0.0074 0.166 Uiso 1 calc R . .
C22 C 1.2422(10) 1.1315(6) 0.0207(4) 0.106(3) Uani 1 d . . .
H22 H 1.3175 1.0999 0.0281 0.127 Uiso 1 calc R . .
C23 C 1.2555(9) 1.2030(7) 0.0300(4) 0.098(3) Uani 1 d . . .
H23 H 1.3417 1.2226 0.0426 0.118 Uiso 1 calc R . .
C24 C 1.1479(8) 1.2496(5) 0.0218(4) 0.080(3) Uani 1 d . . .
H24 H 1.1596 1.3009 0.0282 0.096 Uiso 1 calc R . .
C25 C 0.8276(7) 1.4441(4) 0.0307(2) 0.0506(17) Uani 1 d . . .
C26 C 0.7096(7) 1.4818(4) 0.0291(3) 0.0590(18) Uani 1 d . . .
H26 H 0.6276 1.4595 0.0132 0.071 Uiso 1 calc R . .
C27 C 0.7106(10) 1.5517(5) 0.0503(3) 0.078(2) Uani 1 d . . .
H27 H 0.6291 1.5771 0.0493 0.093 Uiso 1 calc R . .
C28 C 0.8278(9) 1.5848(4) 0.0727(3) 0.070(2) Uani 1 d . . .
H28 H 0.8286 1.6330 0.0873 0.084 Uiso 1 calc R . .
C29 C 0.9431(9) 1.5476(4) 0.0738(3) 0.068(2) Uani 1 d . . .
H29 H 1.0246 1.5709 0.0891 0.082 Uiso 1 calc R . .
C30 C 0.9465(7) 1.4772(4) 0.0537(3) 0.0558(18) Uani 1 d . . .
H30 H 1.0286 1.4521 0.0555 0.067 Uiso 1 calc R . .
N4 N 0.2194(5) 0.9608(3) 0.2762(2) 0.0533(14) Uani 1 d . . .
C31 C 0.3523(7) 0.9182(4) 0.2875(3) 0.0592(18) Uani 1 d . . .
H31A H 0.3337 0.8658 0.2783 0.071 Uiso 1 calc R . .
H31B H 0.4096 0.9372 0.2630 0.071 Uiso 1 calc R . .
C32 C 0.4279(8) 0.9225(4) 0.3438(3) 0.071(2) Uani 1 d . . .
H32A H 0.3739 0.9014 0.3688 0.086 Uiso 1 calc R . .
H32B H 0.4467 0.9745 0.3539 0.086 Uiso 1 calc R . .
C33 C 0.5589(9) 0.8799(4) 0.3488(3) 0.084(3) Uani 1 d . . .
H33A H 0.6073 0.8970 0.3207 0.101 Uiso 1 calc R . .
H33B H 0.5395 0.8269 0.3428 0.101 Uiso 1 calc R . .
C34 C 0.6464(10) 0.8906(6) 0.4043(4) 0.118(4) Uani 1 d . . .
H34A H 0.7301 0.8638 0.4060 0.177 Uiso 1 calc R . .
H34B H 0.6001 0.8719 0.4321 0.177 Uiso 1 calc R . .
H34C H 0.6653 0.9431 0.4104 0.177 Uiso 1 calc R . .
C35 C 0.1257(7) 0.9321(4) 0.3101(3) 0.0621(19) Uani 1 d . . .
H35A H 0.0405 0.9590 0.3005 0.075 Uiso 1 calc R . .
H35B H 0.1632 0.9431 0.3484 0.075 Uiso 1 calc R . .
C36 C 0.0970(8) 0.8501(4) 0.3049(3) 0.075(2) Uani 1 d . . .
H36A H 0.1795 0.8221 0.3183 0.090 Uiso 1 calc R . .
H36B H 0.0656 0.8374 0.2664 0.090 Uiso 1 calc R . .
C37 C -0.0112(11) 0.8291(5) 0.3380(3) 0.106(3) Uani 1 d . . .
H37A H 0.0188 0.8456 0.3757 0.127 Uiso 1 calc R . .
H37B H -0.0940 0.8560 0.3231 0.127 Uiso 1 calc R . .
C38 C -0.0420(15) 0.7484(6) 0.3383(5) 0.137(5) Uani 1 d . . .
H38A H -0.1122 0.7399 0.3591 0.205 Uiso 1 calc R . .
H38B H 0.0382 0.7213 0.3547 0.205 Uiso 1 calc R . .
H38C H -0.0721 0.7313 0.3012 0.205 Uiso 1 calc R . .
C39 C 0.1633(7) 0.9522(4) 0.2159(2) 0.0582(19) Uani 1 d . . .
H39A H 0.2313 0.9695 0.1956 0.070 Uiso 1 calc R . .
H39B H 0.1489 0.8991 0.2081 0.070 Uiso 1 calc R . .
C40 C 0.0382(8) 0.9912(4) 0.1953(3) 0.074(2) Uani 1 d . . .
H40A H 0.0494 1.0443 0.2036 0.089 Uiso 1 calc R . .
H40B H -0.0332 0.9721 0.2131 0.089 Uiso 1 calc R . .
C41 C 0.0002(11) 0.9805(5) 0.1352(3) 0.107(3) Uani 1 d D . .
C42A C -0.1213(16) 1.0276(11) 0.1134(7) 0.104(7) Uani 0.50 d PD A 1
C42B C 0.080(2) 1.0296(10) 0.1038(7) 0.120(8) Uani 0.50 d PD A 2
C43 C 0.2401(7) 1.0415(4) 0.2899(3) 0.0565(18) Uani 1 d . . .
H43A H 0.2801 1.0456 0.3287 0.068 Uiso 1 calc R . .
H43B H 0.1518 1.0656 0.2845 0.068 Uiso 1 calc R . .
C44 C 0.3271(8) 1.0840(4) 0.2579(3) 0.0629(19) Uani 1 d . . .
H44A H 0.2837 1.0852 0.2194 0.075 Uiso 1 calc R . .
H44B H 0.4138 1.0587 0.2607 0.075 Uiso 1 calc R . .
C45 C 0.3500(8) 1.1624(4) 0.2790(3) 0.070(2) Uani 1 d . . .
H45A H 0.2627 1.1863 0.2781 0.084 Uiso 1 calc R . .
H45B H 0.3970 1.1608 0.3170 0.084 Uiso 1 calc R . .
C46 C 0.4291(10) 1.2077(5) 0.2470(4) 0.094(3) Uani 1 d . . .
H46A H 0.4390 1.2576 0.2618 0.141 Uiso 1 calc R . .
H46B H 0.3830 1.2096 0.2093 0.141 Uiso 1 calc R . .
H46C H 0.5171 1.1855 0.2490 0.141 Uiso 1 calc R . .

loop_
_atom_site_aniso_label
_atom_site_aniso_U_11
_atom_site_aniso_U_22
_atom_site_aniso_U_33
_atom_site_aniso_U_23
_atom_site_aniso_U_13
_atom_site_aniso_U_12
Pt 0.04241(16) 0.04170(17) 0.04560(16) -0.00054(12) 0.00946(11) -0.00016(12)
F1 0.173(5) 0.049(3) 0.070(3) 0.002(2) 0.032(3) -0.007(3)
F2 0.247(8) 0.066(4) 0.099(4) 0.025(3) 0.039(4) -0.028(4)
F3 0.209(7) 0.111(5) 0.101(4) 0.046(3) 0.072(4) -0.005(4)
F4 0.213(7) 0.098(4) 0.097(4) 0.009(3) 0.099(4) 0.013(4)
F5 0.142(5) 0.055(3) 0.081(3) -0.001(2) 0.059(3) 0.005(3)
F6 0.052(2) 0.058(3) 0.104(3) -0.024(2) 0.023(2) 0.0002(19)
F7 0.045(3) 0.094(4) 0.142(5) -0.018(3) 0.007(3) 0.000(2)
F8 0.058(3) 0.106(4) 0.100(3) -0.004(3) -0.016(2) -0.027(3)
F9 0.104(4) 0.086(3) 0.062(3) -0.026(2) 0.015(2) -0.026(3)
F10 0.062(3) 0.082(3) 0.079(3) -0.030(2) 0.024(2) -0.002(2)
F11 0.060(2) 0.061(3) 0.090(3) 0.000(2) 0.029(2) 0.012(2)
F12 0.087(3) 0.102(4) 0.095(3) -0.013(3) 0.056(3) -0.011(3)
F13 0.119(4) 0.106(4) 0.081(3) 0.028(3) 0.039(3) -0.022(3)
F14 0.105(4) 0.069(3) 0.112(4) 0.041(3) 0.034(3) 0.019(3)
F15 0.070(3) 0.056(3) 0.083(3) 0.005(2) 0.032(2) 0.015(2)
N1 0.044(3) 0.048(3) 0.050(3) -0.004(3) 0.010(2) 0.001(3)
N2 0.057(4) 0.054(4) 0.042(3) -0.005(3) 0.011(3) -0.001(3)
N3 0.041(3) 0.054(4) 0.061(3) -0.005(3) 0.008(3) 0.004(3)
C1 0.055(4) 0.052(4) 0.050(4) 0.012(3) 0.010(3) 0.001(3)
C2 0.092(6) 0.056(5) 0.058(5) 0.003(4) 0.013(4) -0.002(4)
C3 0.144(9) 0.052(6) 0.080(6) 0.020(5) 0.022(6) -0.005(5)
C4 0.124(8) 0.077(7) 0.074(6) 0.034(5) 0.038(5) 0.001(6)
C5 0.086(6) 0.076(6) 0.067(5) 0.011(5) 0.035(4) 0.014(5)
C6 0.070(5) 0.044(4) 0.067(5) 0.009(4) 0.022(4) 0.005(4)
C7 0.039(3) 0.036(3) 0.045(3) 0.000(3) 0.007(3) -0.003(3)
C8 0.048(4) 0.045(4) 0.068(5) -0.006(4) 0.012(3) -0.007(3)
C9 0.040(4) 0.056(5) 0.085(5) 0.009(4) 0.012(4) 0.003(3)
C10 0.070(5) 0.057(5) 0.061(5) 0.006(4) 0.001(4) -0.021(4)
C11 0.074(5) 0.051(5) 0.050(4) -0.001(3) 0.014(4) -0.013(4)
C12 0.056(4) 0.048(4) 0.051(4) 0.002(3) 0.017(3) -0.004(3)
C13 0.036(3) 0.051(4) 0.040(3) -0.003(3) 0.005(3) -0.004(3)
C14 0.038(4) 0.050(4) 0.062(4) 0.000(3) 0.011(3) -0.005(3)
C15 0.057(4) 0.071(5) 0.058(4) -0.003(4) 0.024(4) -0.009(4)
C16 0.069(5) 0.068(5) 0.063(5) 0.009(4) 0.020(4) -0.023(4)
C17 0.074(5) 0.050(5) 0.073(5) 0.016(4) 0.018(4) 0.004(4)
C18 0.052(4) 0.055(5) 0.054(4) -0.005(3) 0.015(3) 0.000(3)
C19 0.065(5) 0.057(5) 0.047(4) -0.008(3) 0.004(3) 0.013(4)
C20 0.083(7) 0.077(7) 0.138(8) -0.039(6) -0.026(6) 0.025(5)
C21 0.078(7) 0.094(8) 0.210(12) -0.073(8) -0.057(8) 0.047(6)
C22 0.084(7) 0.110(9) 0.110(7) -0.035(7) -0.018(6) 0.041(6)
C23 0.064(6) 0.099(8) 0.123(8) -0.014(7) -0.004(5) 0.015(6)
C24 0.041(5) 0.078(6) 0.118(8) -0.006(5) 0.004(5) 0.005(4)
C25 0.067(5) 0.040(4) 0.047(4) -0.001(3) 0.018(3) -0.003(3)
C26 0.066(5) 0.052(5) 0.057(4) -0.003(4) 0.006(4) 0.008(4)
C27 0.107(7) 0.060(6) 0.069(5) 0.001(4) 0.022(5) 0.020(5)
C28 0.099(7) 0.047(5) 0.067(5) -0.008(4) 0.021(5) -0.001(5)
C29 0.099(7) 0.060(5) 0.048(4) -0.007(4) 0.018(4) -0.024(5)
C30 0.064(5) 0.057(5) 0.049(4) 0.006(3) 0.018(3) -0.010(4)
N4 0.067(4) 0.053(4) 0.042(3) -0.006(3) 0.013(3) 0.002(3)
C31 0.070(5) 0.045(4) 0.065(5) -0.006(3) 0.021(4) 0.006(4)
C32 0.081(6) 0.065(5) 0.067(5) 0.001(4) 0.013(4) -0.001(4)
C33 0.094(7) 0.056(5) 0.098(6) -0.001(5) 0.007(5) 0.011(5)
C34 0.110(8) 0.113(9) 0.114(8) 0.011(7) -0.019(7) 0.028(7)
C35 0.072(5) 0.071(5) 0.048(4) -0.008(4) 0.022(4) -0.007(4)
C36 0.087(6) 0.077(6) 0.065(5) -0.013(4) 0.021(4) -0.021(5)
C37 0.149(9) 0.106(8) 0.073(6) -0.016(5) 0.046(6) -0.056(7)
C38 0.206(15) 0.115(9) 0.102(8) -0.021(7) 0.060(9) -0.081(9)
C39 0.077(5) 0.058(5) 0.040(4) -0.013(3) 0.012(3) -0.001(4)
C40 0.090(6) 0.068(5) 0.062(5) -0.014(4) 0.011(4) 0.003(5)
C41 0.159(10) 0.103(8) 0.052(5) 0.001(5) 0.000(6) 0.010(7)
C42A 0.090(14) 0.134(18) 0.075(12) 0.004(11) -0.016(10) 0.030(13)
C42B 0.20(2) 0.078(14) 0.074(12) 0.001(11) 0.003(14) -0.004(15)
C43 0.075(5) 0.045(4) 0.053(4) -0.009(3) 0.020(3) 0.004(4)
C44 0.086(6) 0.053(5) 0.054(4) -0.005(4) 0.024(4) 0.000(4)
C45 0.093(6) 0.056(5) 0.066(5) -0.014(4) 0.026(4) 0.001(4)
C46 0.132(8) 0.051(5) 0.107(7) -0.007(5) 0.045(6) -0.009(5)

loop_
_atom_type_symbol
_atom_type_description
_atom_type_scat_dispersion_real
_atom_type_scat_dispersion_imag
_atom_type_scat_source
C C 0.0033 0.0016 'International Tables Vol C Tables 4.2.6.8 and 6.1.1.4'
H H 0.0000 0.0000 'International Tables Vol C Tables 4.2.6.8 and 6.1.1.4'
N N 0.0061 0.0033 'International Tables Vol C Tables 4.2.6.8 and 6.1.1.4'
F F 0.0171 0.0103 'International Tables Vol C Tables 4.2.6.8 and 6.1.1.4'
Pt Pt -1.7033 8.3905 'International Tables Vol C Tables 4.2.6.8 and 6.1.1.4'

loop_
_geom_angle_atom_site_label_1
_geom_angle_atom_site_label_2
_geom_angle_atom_site_label_3
_geom_angle
C7 Pt C1 89.1(2)
C7 Pt C13 89.2(2)
C1 Pt C13 177.3(2)
C7 Pt N1 178.0(2)
C1 Pt N1 92.7(2)
C13 Pt N1 89.0(2)
N2 N1 C19 113.2(6)
N2 N1 Pt 123.7(4)
C19 N1 Pt 123.1(4)
N1 N2 N3 113.9(5)
N2 N3 C25 120.9(6)
C6 C1 C2 113.0(6)
C6 C1 Pt 123.7(5)
C2 C1 Pt 123.3(5)
C3 C2 F1 116.1(7)
C3 C2 C1 124.4(8)
F1 C2 C1 119.5(6)
C2 C3 F2 120.9(8)
C2 C3 C4 120.0(8)
F2 C3 C4 119.0(8)
F3 C4 C5 120.3(9)
F3 C4 C3 121.3(9)
C5 C4 C3 118.4(7)
F4 C5 C4 120.1(7)
F4 C5 C6 120.9(8)
C4 C5 C6 119.0(8)
F5 C6 C5 115.2(7)
F5 C6 C1 119.7(6)
C5 C6 C1 125.1(7)
C12 C7 C8 113.8(6)
C12 C7 Pt 123.5(5)
C8 C7 Pt 122.7(5)
F6 C8 C9 117.8(6)
F6 C8 C7 119.8(6)
C9 C8 C7 122.3(7)
C10 C9 C8 120.9(7)
C10 C9 F7 118.4(7)
C8 C9 F7 120.6(7)
C9 C10 C11 118.7(7)
C9 C10 F8 120.2(8)
C11 C10 F8 121.1(7)
C12 C11 F9 121.9(7)
C12 C11 C10 119.2(7)
F9 C11 C10 118.8(7)
C11 C12 F10 115.6(6)
C11 C12 C7 125.0(7)
F10 C12 C7 119.4(6)
C14 C13 C18 114.7(6)
C14 C13 Pt 122.9(5)
C18 C13 Pt 122.4(5)
F11 C14 C13 120.1(6)
F11 C14 C15 116.5(6)
C13 C14 C15 123.4(7)
C16 C15 F12 119.4(7)
C16 C15 C14 120.0(7)
F12 C15 C14 120.6(7)
C15 C16 F13 120.5(7)
C15 C16 C17 119.8(7)
F13 C16 C17 119.7(8)
F14 C17 C16 120.6(7)
F14 C17 C18 120.8(7)
C16 C17 C18 118.6(7)
F15 C18 C13 120.6(6)
F15 C18 C17 115.9(6)
C13 C18 C17 123.5(6)
C20 C19 C24 119.5(7)
C20 C19 N1 118.8(7)
C24 C19 N1 121.5(7)
C19 C20 C21 119.7(9)
C22 C21 C20 120.6(10)
C23 C22 C21 119.2(9)
C22 C23 C24 121.8(10)
C19 C24 C23 118.9(9)
C26 C25 C30 119.5(6)
C26 C25 N3 118.6(6)
C30 C25 N3 121.9(6)
C27 C26 C25 120.2(7)
C28 C27 C26 120.5(8)
C29 C28 C27 118.8(8)
C28 C29 C30 122.5(8)
C25 C30 C29 118.4(7)
C35 N4 C43 106.5(5)
C35 N4 C39 111.9(5)
C43 N4 C39 109.8(5)
C35 N4 C31 110.9(5)
C43 N4 C31 111.3(5)
C39 N4 C31 106.5(5)
C32 C31 N4 115.6(5)
C31 C32 C33 110.0(6)
C32 C33 C34 111.3(7)
N4 C35 C36 115.3(6)
C35 C36 C37 109.9(7)
C38 C37 C36 114.5(8)
C40 C39 N4 116.1(6)
C39 C40 C41 109.6(7)
C40 C41 C42A 109.2(9)
C40 C41 C42B 112.6(10)
C42A C41 C42B 87.9(13)
N4 C43 C44 116.1(5)
C43 C44 C45 110.8(5)
C46 C45 C44 112.9(6)

loop_
_geom_bond_atom_site_label_1
_geom_bond_atom_site_label_2
_geom_bond_distance
Pt C7 2.008(6)
Pt C1 2.063(6)
Pt C13 2.076(6)
Pt N1 2.087(5)
F1 C2 1.373(8)
F2 C3 1.363(9)
F3 C4 1.343(9)
F4 C5 1.345(9)
F5 C6 1.351(8)
F6 C8 1.355(8)
F7 C9 1.376(8)
F8 C10 1.367(8)
F9 C11 1.354(8)
F10 C12 1.362(7)
F11 C14 1.351(7)
F12 C15 1.351(8)
F13 C16 1.362(8)
F14 C17 1.336(8)
F15 C18 1.363(7)
N1 N2 1.276(7)
N1 C19 1.459(9)
N2 N3 1.301(7)
N3 C25 1.395(8)
C1 C6 1.370(9)
C1 C2 1.374(9)
C2 C3 1.354(10)
C3 C4 1.375(12)
C4 C5 1.359(11)
C5 C6 1.373(10)
C7 C12 1.366(8)
C7 C8 1.390(9)
C8 C9 1.365(10)
C9 C10 1.351(10)
C10 C11 1.362(10)
C11 C12 1.354(9)
C13 C14 1.358(8)
C13 C18 1.383(9)
C14 C15 1.381(9)
C15 C16 1.349(10)
C16 C17 1.365(10)
C17 C18 1.386(9)
C19 C20 1.357(11)
C19 C24 1.360(11)
C20 C21 1.370(11)
C21 C22 1.352(12)
C22 C23 1.323(13)
C23 C24 1.374(12)
C25 C26 1.383(9)
C25 C30 1.383(9)
C26 C27 1.379(10)
C27 C28 1.366(11)
C28 C29 1.355(11)
C29 C30 1.380(10)
N4 C35 1.496(8)
N4 C43 1.513(8)
N4 C39 1.529(8)
N4 C31 1.545(8)
C31 C32 1.487(9)
C32 C33 1.533(10)
C33 C34 1.525(11)
C35 C36 1.520(10)
C36 C37 1.556(10)
C37 C38 1.501(12)
C39 C40 1.472(10)
C40 C41 1.506(10)
C41 C42A 1.525(5)
C41 C42B 1.531(5)
C43 C44 1.522(9)
C44 C45 1.524(9)
C45 C46 1.493(10)
